data_4304447
loop_
_publ_author_name
'Sung-Jin Kim'
'Simeon Ponou'
'Thomas F. F\"assler'

_publ_contact_author_email Thomas.Faessler@lrz.tu-muenchen.de
_publ_contact_author_fax '+49-(0)89 28913186'
_publ_contact_author_name 'Thomas F. Faessler'
_publ_contact_author_phone '+49-(0)89 28913131'
_publ_section_title
;
Cation Substitution Effects in the System Sr2-xBaxBi3 (0 <= x <= 1.3):
Structural Distortions Induced by Chemical Pressure
;
_journal_name_full 'Inorganic Chemistry'
_journal_page_first 3594
_journal_page_last 3602
_journal_paper_doi 10.1021/ic7019439
_journal_volume 47
_journal_year 2008
_chemical_formula_sum 'Ba1.08 Bi3 Sr0.92'
_chemical_formula_weight 856.00
_chemical_name_common 'Strontium Barium Bismuthide'
_chemical_name_systematic
; 
 ? 
;
_space_group_IT_number 52
_symmetry_cell_setting orthorhombic
_symmetry_space_group_name_Hall '-P 2a 2bc'
_symmetry_space_group_name_H-M 'P n n a'
_atom_sites_solution_hydrogens geom
_atom_sites_solution_primary direct
_atom_sites_solution_secondary difmap
_audit_creation_method SHELXL-97
_cell_angle_alpha 90.00
_cell_angle_beta 90.00
_cell_angle_gamma 90.00
_cell_formula_units_Z 4
_cell_length_a 15.887(3)
_cell_length_b 6.8930(14)
_cell_length_c 6.7170(13)
_cell_measurement_temperature 293(2)
_cell_measurement_theta_max 25.35
_cell_measurement_theta_min 1
_cell_volume 735.6(2)
_computing_cell_refinement 'DENZO (Nonius, 2001b)'
_computing_data_collection 'Kappa-CCD Control Software (Nonius, 2001a)'
_computing_data_reduction 'DENZO (Nonius, 2001b)'
_computing_structure_refinement 'SHELXL-97 (Sheldrick, 1997)'
_computing_structure_solution 'SHELXS-97 (Sheldrick, 1990)'
_diffrn_detector 'image plate'
_diffrn_detector_area_resol_mean 67
_diffrn_measured_fraction_theta_full 0.999
_diffrn_measured_fraction_theta_max 0.999
_diffrn_measurement_device 'one-circle diffractometer'
_diffrn_measurement_device_type 'DIP2020 (Nonius)'
_diffrn_measurement_method 'phi-rotation '
_diffrn_reflns_av_R_equivalents 0.0000
_diffrn_reflns_av_sigmaI/netI 0.0271
_diffrn_reflns_limit_h_max 19
_diffrn_reflns_limit_h_min 0
_diffrn_reflns_limit_k_max 0
_diffrn_reflns_limit_k_min -8
_diffrn_reflns_limit_l_max 8
_diffrn_reflns_limit_l_min 0
_diffrn_reflns_number 681
_diffrn_reflns_theta_full 25.35
_diffrn_reflns_theta_max 25.35
_diffrn_reflns_theta_min 2.56
_exptl_absorpt_coefficient_mu 83.721
_exptl_crystal_density_diffrn 7.730
_exptl_crystal_density_method 'not measured'
_exptl_crystal_F_000 1378
_exptl_crystal_size_max 0.06
_exptl_crystal_size_mid 0.05
_exptl_crystal_size_min 0.04
_refine_diff_density_max 4.550
_refine_diff_density_min -3.750
_refine_diff_density_rms 0.901
_refine_ls_extinction_coef 0.0009(2)
_refine_ls_extinction_expression Fc^*^=kFc[1+0.001xFc^2^\l^3^/sin(2\q)]^-1/4^
_refine_ls_extinction_method SHELXL
_refine_ls_goodness_of_fit_ref 1.311
_refine_ls_hydrogen_treatment mixed
_refine_ls_matrix_type full
_refine_ls_number_parameters 28
_refine_ls_number_reflns 681
_refine_ls_number_restraints 0
_refine_ls_restrained_S_all 1.311
_refine_ls_R_factor_all 0.0633
_refine_ls_R_factor_gt 0.0595
_refine_ls_shift/su_max 0.000
_refine_ls_shift/su_mean 0.000
_refine_ls_structure_factor_coef Fsqd
_refine_ls_weighting_details 'calc w=1/[\s^2^(Fo^2^)+(0.0663P)^2^+149.2885P] where P=(Fo^2^+2Fc^2^)/3'
_refine_ls_weighting_scheme calc
_refine_ls_wR_factor_gt 0.1602
_refine_ls_wR_factor_ref 0.1626
_reflns_number_gt 638
_reflns_number_total 681
_reflns_threshold_expression >2sigma(I)
_cod_data_source_file ic7019439-file005.cif
_cod_data_source_block Sr2-xBaxBi3
_cod_original_cell_volume 735.6(3)
_cod_database_code 4304447

loop_
_symmetry_equiv_pos_as_xyz
'x, y, z'
'-x+1/2, -y, z'
'-x+1/2, y+1/2, -z+1/2'
'x, -y+1/2, -z+1/2'
'-x, -y, -z'
'x-1/2, y, -z'
'x-1/2, -y-1/2, z-1/2'
'-x, y-1/2, z-1/2'

loop_
_atom_site_label
_atom_site_type_symbol
_atom_site_fract_x
_atom_site_fract_y
_atom_site_fract_z
_atom_site_U_iso_or_equiv
_atom_site_adp_type
_atom_site_occupancy
_atom_site_symmetry_multiplicity
_atom_site_calc_flag
_atom_site_refinement_flags
_atom_site_disorder_assembly
_atom_site_disorder_group
Bi1 Bi 0.65433(8) 0.44141(19) 0.0747(2) 0.0210(6) Uani 1 1 d . . .
Bi2 Bi 0.56862(11) 0.7500 -0.2500 0.0179(6) Uani 1 2 d S . .
Ba3 Ba 0.7500 0.0000 -0.0517(5) 0.0145(12) Uani 0.69(4) 2 d SP . .
Sr3 Sr 0.7500 0.0000 -0.0517(5) 0.0145(12) Uani 0.31(4) 2 d SP . .
Sr4 Sr 0.4996(2) 0.7500 0.2500 0.0152(13) Uani 0.61(4) 2 d SP . .
Ba4 Ba 0.4996(2) 0.7500 0.2500 0.0152(13) Uani 0.39(4) 2 d SP . .

loop_
_atom_site_aniso_label
_atom_site_aniso_U_11
_atom_site_aniso_U_22
_atom_site_aniso_U_33
_atom_site_aniso_U_23
_atom_site_aniso_U_13
_atom_site_aniso_U_12
Bi1 0.0185(8) 0.0197(8) 0.0246(8) -0.0095(5) -0.0061(5) 0.0076(5)
Bi2 0.0230(10) 0.0121(9) 0.0187(10) -0.0016(6) 0.000 0.000
Ba3 0.0140(17) 0.0090(16) 0.0205(18) 0.000 0.000 0.0011(11)
Sr3 0.0140(17) 0.0090(16) 0.0205(18) 0.000 0.000 0.0011(11)
Sr4 0.0114(19) 0.0145(19) 0.020(2) -0.0034(13) 0.000 0.000
Ba4 0.0114(19) 0.0145(19) 0.020(2) -0.0034(13) 0.000 0.000

loop_
_atom_type_symbol
_atom_type_description
_atom_type_scat_dispersion_real
_atom_type_scat_dispersion_imag
_atom_type_scat_source
Sr Sr -1.5307 3.2498 'International Tables Vol C Tables 4.2.6.8 and 6.1.1.4'
Ba Ba -0.3244 2.2819 'International Tables Vol C Tables 4.2.6.8 and 6.1.1.4'
Bi Bi -4.1077 10.2566 'International Tables Vol C Tables 4.2.6.8 and 6.1.1.4'

loop_
_geom_angle_atom_site_label_1
_geom_angle_atom_site_label_2
_geom_angle_atom_site_label_3
_geom_angle
_geom_angle_site_symmetry_1
_geom_angle_site_symmetry_3
_geom_angle_publ_flag
Bi1 Bi1 Bi2 103.34(5) 2_665 . ?
Bi1 Bi1 Sr4 121.95(7) 2_665 . ?
Bi2 Bi1 Sr4 62.63(3) . . ?
Bi1 Bi1 Ba3 78.69(4) 2_665 . ?
Bi2 Bi1 Ba3 124.88(6) . . ?
Sr4 Bi1 Ba3 157.63(6) . . ?
Bi1 Bi1 Ba4 139.90(4) 2_665 5_665 ?
Bi2 Bi1 Ba4 63.39(3) . 5_665 ?
Sr4 Bi1 Ba4 87.01(3) . 5_665 ?
Ba3 Bi1 Ba4 80.00(5) . 5_665 ?
Bi1 Bi1 Sr4 139.90(4) 2_665 5_665 ?
Bi2 Bi1 Sr4 63.39(3) . 5_665 ?
Sr4 Bi1 Sr4 87.01(3) . 5_665 ?
Ba3 Bi1 Sr4 80.00(5) . 5_665 ?
Ba4 Bi1 Sr4 0.00(8) 5_665 5_665 ?
Bi1 Bi1 Bi1 101.05(3) 2_665 4 ?
Bi2 Bi1 Bi1 155.61(4) . 4 ?
Sr4 Bi1 Bi1 103.43(4) . 4 ?
Ba3 Bi1 Bi1 60.90(6) . 4 ?
Ba4 Bi1 Bi1 97.61(4) 5_665 4 ?
Sr4 Bi1 Bi1 97.61(4) 5_665 4 ?
Bi1 Bi1 Sr3 63.86(3) 2_665 3_655 ?
Bi2 Bi1 Sr3 133.50(4) . 3_655 ?
Sr4 Bi1 Sr3 85.84(4) . 3_655 ?
Ba3 Bi1 Sr3 97.53(6) . 3_655 ?
Ba4 Bi1 Sr3 153.04(5) 5_665 3_655 ?
Sr4 Bi1 Sr3 153.04(5) 5_665 3_655 ?
Bi1 Bi1 Sr3 59.11(4) 4 3_655 ?
Bi1 Bi1 Ba3 63.86(3) 2_665 3_655 ?
Bi2 Bi1 Ba3 133.50(4) . 3_655 ?
Sr4 Bi1 Ba3 85.84(4) . 3_655 ?
Ba3 Bi1 Ba3 97.53(6) . 3_655 ?
Ba4 Bi1 Ba3 153.04(5) 5_665 3_655 ?
Sr4 Bi1 Ba3 153.04(5) 5_665 3_655 ?
Bi1 Bi1 Ba3 59.11(4) 4 3_655 ?
Sr3 Bi1 Ba3 0.0 3_655 3_655 ?
Bi1 Bi1 Ba3 65.88(3) 2_665 3_654 ?
Bi2 Bi1 Ba3 59.85(3) . 3_654 ?
Sr4 Bi1 Ba3 121.81(4) . 3_654 ?
Ba3 Bi1 Ba3 72.47(5) . 3_654 ?
Ba4 Bi1 Ba3 75.46(5) 5_665 3_654 ?
Sr4 Bi1 Ba3 75.46(5) 5_665 3_654 ?
Bi1 Bi1 Ba3 133.32(5) 4 3_654 ?
Sr3 Bi1 Ba3 129.74(4) 3_655 3_654 ?
Ba3 Bi1 Ba3 129.74(4) 3_655 3_654 ?
Bi1 Bi2 Bi1 131.83(7) 4_564 . ?
Bi1 Bi2 Ba4 60.36(4) 4_564 1_554 ?
Bi1 Bi2 Ba4 138.42(3) . 1_554 ?
Bi1 Bi2 Sr4 60.36(4) 4_564 1_554 ?
Bi1 Bi2 Sr4 138.42(3) . 1_554 ?
Ba4 Bi2 Sr4 0.00(10) 1_554 1_554 ?
Bi1 Bi2 Sr4 138.41(3) 4_564 . ?
Bi1 Bi2 Sr4 60.36(4) . . ?
Ba4 Bi2 Sr4 143.82(11) 1_554 . ?
Sr4 Bi2 Sr4 143.82(11) 1_554 . ?
Bi1 Bi2 Ba3 67.13(6) 4_564 1_565 ?
Bi1 Bi2 Ba3 74.79(5) . 1_565 ?
Ba4 Bi2 Ba3 126.74(7) 1_554 1_565 ?
Sr4 Bi2 Ba3 126.74(7) 1_554 1_565 ?
Sr4 Bi2 Ba3 84.10(6) . 1_565 ?
Bi1 Bi2 Sr3 67.13(6) 4_564 1_565 ?
Bi1 Bi2 Sr3 74.79(5) . 1_565 ?
Ba4 Bi2 Sr3 126.74(7) 1_554 1_565 ?
Sr4 Bi2 Sr3 126.74(7) 1_554 1_565 ?
Sr4 Bi2 Sr3 84.10(6) . 1_565 ?
Ba3 Bi2 Sr3 0.0 1_565 1_565 ?
Bi1 Bi2 Sr3 74.79(5) 4_564 3_654 ?
Bi1 Bi2 Sr3 67.13(6) . 3_654 ?
Ba4 Bi2 Sr3 84.10(6) 1_554 3_654 ?
Sr4 Bi2 Sr3 84.10(6) 1_554 3_654 ?
Sr4 Bi2 Sr3 126.74(7) . 3_654 ?
Ba3 Bi2 Sr3 74.17(6) 1_565 3_654 ?
Sr3 Bi2 Sr3 74.17(6) 1_565 3_654 ?
Bi1 Bi2 Ba3 74.79(5) 4_564 3_654 ?
Bi1 Bi2 Ba3 67.13(6) . 3_654 ?
Ba4 Bi2 Ba3 84.10(6) 1_554 3_654 ?
Sr4 Bi2 Ba3 84.10(6) 1_554 3_654 ?
Sr4 Bi2 Ba3 126.74(7) . 3_654 ?
Ba3 Bi2 Ba3 74.17(6) 1_565 3_654 ?
Sr3 Bi2 Ba3 74.17(6) 1_565 3_654 ?
Sr3 Bi2 Ba3 0.00(9) 3_654 3_654 ?
Bi1 Bi2 Ba4 136.93(3) 4_564 5_665 ?
Bi1 Bi2 Ba4 60.94(4) . 5_665 ?
Ba4 Bi2 Ba4 84.658(16) 1_554 5_665 ?
Sr4 Bi2 Ba4 84.658(16) 1_554 5_665 ?
Sr4 Bi2 Ba4 84.658(16) . 5_665 ?
Ba3 Bi2 Ba4 133.97(6) 1_565 5_665 ?
Sr3 Bi2 Ba4 133.97(6) 1_565 5_665 ?
Sr3 Bi2 Ba4 77.53(5) 3_654 5_665 ?
Ba3 Bi2 Ba4 77.53(5) 3_654 5_665 ?
Bi1 Bi2 Sr4 136.93(3) 4_564 5_665 ?
Bi1 Bi2 Sr4 60.94(4) . 5_665 ?
Ba4 Bi2 Sr4 84.658(16) 1_554 5_665 ?
Sr4 Bi2 Sr4 84.658(16) 1_554 5_665 ?
Sr4 Bi2 Sr4 84.658(16) . 5_665 ?
Ba3 Bi2 Sr4 133.97(6) 1_565 5_665 ?
Sr3 Bi2 Sr4 133.97(6) 1_565 5_665 ?
Sr3 Bi2 Sr4 77.53(5) 3_654 5_665 ?
Ba3 Bi2 Sr4 77.53(5) 3_654 5_665 ?
Ba4 Bi2 Sr4 0.00(10) 5_665 5_665 ?
Bi1 Ba3 Bi1 151.97(11) 2_655 . ?
Bi1 Ba3 Bi1 59.98(5) 2_655 3_645 ?
Bi1 Ba3 Bi1 93.75(7) . 3_645 ?
Bi1 Ba3 Bi1 93.75(7) 2_655 4 ?
Bi1 Ba3 Bi1 59.98(5) . 4 ?
Bi1 Ba3 Bi1 52.29(6) 3_645 4 ?
Bi1 Ba3 Bi2 91.21(3) 2_655 1_545 ?
Bi1 Ba3 Bi2 99.06(3) . 1_545 ?
Bi1 Ba3 Bi2 128.08(6) 3_645 1_545 ?
Bi1 Ba3 Bi2 92.60(4) 4 1_545 ?
Bi1 Ba3 Bi2 99.06(3) 2_655 2_665 ?
Bi1 Ba3 Bi2 91.21(3) . 2_665 ?
Bi1 Ba3 Bi2 92.60(4) 3_645 2_665 ?
Bi1 Ba3 Bi2 128.08(6) 4 2_665 ?
Bi2 Ba3 Bi2 136.72(9) 1_545 2_665 ?
Bi1 Ba3 Bi1 118.90(6) 2_655 4_554 ?
Bi1 Ba3 Bi1 87.64(5) . 4_554 ?
Bi1 Ba3 Bi1 177.97(4) 3_645 4_554 ?
Bi1 Ba3 Bi1 129.74(4) 4 4_554 ?
Bi2 Ba3 Bi1 53.02(4) 1_545 4_554 ?
Bi2 Ba3 Bi1 85.90(6) 2_665 4_554 ?
Bi1 Ba3 Bi1 87.64(5) 2_655 3_644 ?
Bi1 Ba3 Bi1 118.90(6) . 3_644 ?
Bi1 Ba3 Bi1 129.74(4) 3_645 3_644 ?
Bi1 Ba3 Bi1 177.97(4) 4 3_644 ?
Bi2 Ba3 Bi1 85.90(6) 1_545 3_644 ?
Bi2 Ba3 Bi1 53.02(4) 2_665 3_644 ?
Bi1 Ba3 Bi1 48.24(5) 4_554 3_644 ?
Bi1 Ba3 Bi1 125.89(5) 2_655 2_665 ?
Bi1 Ba3 Bi1 46.88(4) . 2_665 ?
Bi1 Ba3 Bi1 76.68(5) 3_645 2_665 ?
Bi1 Ba3 Bi1 82.51(5) 4 2_665 ?
Bi2 Ba3 Bi1 142.73(3) 1_545 2_665 ?
Bi2 Ba3 Bi1 49.642(18) 2_665 2_665 ?
Bi1 Ba3 Bi1 103.29(5) 4_554 2_665 ?
Bi1 Ba3 Bi1 97.87(4) 3_644 2_665 ?
Bi1 Ba3 Bi1 46.88(4) 2_655 1_545 ?
Bi1 Ba3 Bi1 125.89(5) . 1_545 ?
Bi1 Ba3 Bi1 82.51(5) 3_645 1_545 ?
Bi1 Ba3 Bi1 76.68(5) 4 1_545 ?
Bi2 Ba3 Bi1 49.642(18) 1_545 1_545 ?
Bi2 Ba3 Bi1 142.73(3) 2_665 1_545 ?
Bi1 Ba3 Bi1 97.87(4) 4_554 1_545 ?
Bi1 Ba3 Bi1 103.29(5) 3_644 1_545 ?
Bi1 Ba3 Bi1 156.82(9) 2_665 1_545 ?
Bi1 Ba3 Sr3 57.41(3) 2_655 3_644 ?
Bi1 Ba3 Sr3 146.60(8) . 3_644 ?
Bi1 Ba3 Sr3 117.35(5) 3_645 3_644 ?
Bi1 Ba3 Sr3 129.68(6) 4 3_644 ?
Bi2 Ba3 Sr3 52.92(3) 1_545 3_644 ?
Bi2 Ba3 Sr3 98.74(7) 2_665 3_644 ?
Bi1 Ba3 Sr3 61.63(7) 4_554 3_644 ?
Bi1 Ba3 Sr3 50.12(6) 3_644 3_644 ?
Bi1 Ba3 Sr3 147.54(8) 2_665 3_644 ?
Bi1 Ba3 Sr3 53.27(3) 1_545 3_644 ?
Bi1 Ba3 Ba3 57.41(3) 2_655 3_644 ?
Bi1 Ba3 Ba3 146.60(8) . 3_644 ?
Bi1 Ba3 Ba3 117.35(5) 3_645 3_644 ?
Bi1 Ba3 Ba3 129.68(6) 4 3_644 ?
Bi2 Ba3 Ba3 52.92(3) 1_545 3_644 ?
Bi2 Ba3 Ba3 98.74(7) 2_665 3_644 ?
Bi1 Ba3 Ba3 61.63(7) 4_554 3_644 ?
Bi1 Ba3 Ba3 50.12(6) 3_644 3_644 ?
Bi1 Ba3 Ba3 147.54(8) 2_665 3_644 ?
Bi1 Ba3 Ba3 53.27(3) 1_545 3_644 ?
Sr3 Ba3 Ba3 0.00(6) 3_644 3_644 ?
Bi1 Sr4 Bi1 89.36(9) . 4_565 ?
Bi1 Sr4 Bi1 92.99(3) . 5_665 ?
Bi1 Sr4 Bi1 158.79(5) 4_565 5_665 ?
Bi1 Sr4 Bi1 158.79(5) . 8_666 ?
Bi1 Sr4 Bi1 92.99(3) 4_565 8_666 ?
Bi1 Sr4 Bi1 92.39(9) 5_665 8_666 ?
Bi1 Sr4 Bi2 57.01(4) . . ?
Bi1 Sr4 Bi2 95.91(7) 4_565 . ?
Bi1 Sr4 Bi2 68.16(4) 5_665 . ?
Bi1 Sr4 Bi2 143.31(7) 8_666 . ?
Bi1 Sr4 Bi2 95.91(7) . 1_556 ?
Bi1 Sr4 Bi2 57.01(4) 4_565 1_556 ?
Bi1 Sr4 Bi2 143.31(7) 5_665 1_556 ?
Bi1 Sr4 Bi2 68.16(4) 8_666 1_556 ?
Bi2 Sr4 Bi2 143.82(11) . 1_556 ?
Bi1 Sr4 Bi2 68.06(4) . 5_665 ?
Bi1 Sr4 Bi2 143.14(7) 4_565 5_665 ?
Bi1 Sr4 Bi2 55.67(4) 5_665 5_665 ?
Bi1 Sr4 Bi2 98.56(7) 8_666 5_665 ?
Bi2 Sr4 Bi2 95.342(16) . 5_665 ?
Bi2 Sr4 Bi2 95.342(16) 1_556 5_665 ?
Bi1 Sr4 Bi2 143.14(7) . 5_675 ?
Bi1 Sr4 Bi2 68.06(4) 4_565 5_675 ?
Bi1 Sr4 Bi2 98.56(7) 5_665 5_675 ?
Bi1 Sr4 Bi2 55.67(4) 8_666 5_675 ?
Bi2 Sr4 Bi2 95.342(16) . 5_675 ?
Bi2 Sr4 Bi2 95.342(16) 1_556 5_675 ?
Bi2 Sr4 Bi2 145.10(11) 5_665 5_675 ?
Bi1 Sr4 Sr3 119.28(3) . 7_566 ?
Bi1 Sr4 Sr3 139.23(5) 4_565 7_566 ?
Bi1 Sr4 Sr3 55.45(6) 5_665 7_566 ?
Bi1 Sr4 Sr3 49.74(5) 8_666 7_566 ?
Bi2 Sr4 Sr3 123.51(7) . 7_566 ?
Bi2 Sr4 Sr3 89.56(6) 1_556 7_566 ?
Bi2 Sr4 Sr3 51.23(4) 5_665 7_566 ?
Bi2 Sr4 Sr3 95.77(7) 5_675 7_566 ?
Bi1 Sr4 Ba3 119.28(3) . 7_566 ?
Bi1 Sr4 Ba3 139.23(5) 4_565 7_566 ?
Bi1 Sr4 Ba3 55.45(6) 5_665 7_566 ?
Bi1 Sr4 Ba3 49.74(5) 8_666 7_566 ?
Bi2 Sr4 Ba3 123.51(7) . 7_566 ?
Bi2 Sr4 Ba3 89.56(6) 1_556 7_566 ?
Bi2 Sr4 Ba3 51.23(4) 5_665 7_566 ?
Bi2 Sr4 Ba3 95.77(7) 5_675 7_566 ?
Sr3 Sr4 Ba3 0.00(7) 7_566 7_566 ?
Bi1 Sr4 Sr3 139.23(5) . 5_665 ?
Bi1 Sr4 Sr3 119.28(3) 4_565 5_665 ?
Bi1 Sr4 Sr3 49.74(5) 5_665 5_665 ?
Bi1 Sr4 Sr3 55.45(6) 8_666 5_665 ?
Bi2 Sr4 Sr3 89.56(6) . 5_665 ?
Bi2 Sr4 Sr3 123.51(7) 1_556 5_665 ?
Bi2 Sr4 Sr3 95.77(7) 5_665 5_665 ?
Bi2 Sr4 Sr3 51.23(4) 5_675 5_665 ?
Sr3 Sr4 Sr3 57.56(6) 7_566 5_665 ?
Ba3 Sr4 Sr3 57.56(6) 7_566 5_665 ?
Bi1 Sr4 Ba3 139.23(5) . 5_665 ?
Bi1 Sr4 Ba3 119.28(3) 4_565 5_665 ?
Bi1 Sr4 Ba3 49.74(5) 5_665 5_665 ?
Bi1 Sr4 Ba3 55.45(6) 8_666 5_665 ?
Bi2 Sr4 Ba3 89.56(6) . 5_665 ?
Bi2 Sr4 Ba3 123.51(7) 1_556 5_665 ?
Bi2 Sr4 Ba3 95.77(7) 5_665 5_665 ?
Bi2 Sr4 Ba3 51.23(4) 5_675 5_665 ?
Sr3 Sr4 Ba3 57.56(6) 7_566 5_665 ?
Ba3 Sr4 Ba3 57.56(6) 7_566 5_665 ?
Sr3 Sr4 Ba3 0.0 5_665 5_665 ?

loop_
_geom_bond_atom_site_label_1
_geom_bond_atom_site_label_2
_geom_bond_distance
_geom_bond_site_symmetry_2
_geom_bond_publ_flag
Bi1 Bi1 3.145(3) 2_665 ?
Bi1 Bi2 3.3370(16) . ?
Bi1 Sr4 3.458(3) . ?
Bi1 Ba3 3.5055(15) . ?
Bi1 Ba4 3.532(3) 5_665 ?
Bi1 Sr4 3.532(3) 5_665 ?
Bi1 Bi1 3.537(3) 4 ?
Bi1 Sr3 3.569(3) 3_655 ?
Bi1 Ba3 3.569(3) 3_655 ?
Bi1 Ba3 3.849(3) 3_654 ?
Bi2 Bi1 3.3370(16) 4_564 ?
Bi2 Ba4 3.5331(13) 1_554 ?
Bi2 Sr4 3.5331(13) 1_554 ?
Bi2 Sr4 3.5331(13) . ?
Bi2 Ba3 3.6121(19) 1_565 ?
Bi2 Sr3 3.6121(19) 1_565 ?
Bi2 Sr3 3.6121(19) 3_654 ?
Bi2 Ba3 3.6121(19) 3_654 ?
Bi2 Ba4 3.6127(13) 5_665 ?
Bi2 Sr4 3.6127(13) 5_665 ?
Ba3 Bi1 3.5055(15) 2_655 ?
Ba3 Bi1 3.569(3) 3_645 ?
Ba3 Bi1 3.569(3) 4 ?
Ba3 Bi2 3.6121(19) 1_545 ?
Ba3 Bi2 3.6121(19) 2_665 ?
Ba3 Bi1 3.849(3) 4_554 ?
Ba3 Bi1 3.849(3) 3_644 ?
Ba3 Bi1 4.2257(16) 2_665 ?
Ba3 Bi1 4.2257(16) 1_545 ?
Ba3 Sr3 4.356(4) 3_644 ?
Ba3 Ba3 4.356(4) 3_644 ?
Sr4 Bi1 3.458(3) 4_565 ?
Sr4 Bi1 3.532(3) 5_665 ?
Sr4 Bi1 3.532(3) 8_666 ?
Sr4 Bi2 3.5331(13) 1_556 ?
Sr4 Bi2 3.6127(13) 5_665 ?
Sr4 Bi2 3.6127(13) 5_675 ?
Sr4 Sr3 4.524(3) 7_566 ?
Sr4 Ba3 4.524(3) 7_566 ?
Sr4 Sr3 4.524(3) 5_665 ?
Sr4 Ba3 4.524(3) 5_665 ?
